data_4301752
loop_
_publ_author_name
'Evan R. King'
'Theodore A. Betley'

_publ_contact_author_address
;Department of Chemistry and Chemical Biology
Harvard University
Mallinckrodt 306E
12 Oxford Street
Cambridge, MA 02139
;
_publ_contact_author_email betley@chemistry.harvard.edu
_publ_contact_author_name 'Professor Theodore A. Betley'
_publ_contact_author_phone 617-496-9944
_publ_section_title
;
C-H Bond Amination from a Ferrous Dipyrromethene Complex
;
_journal_name_full 'Inorganic Chemistry'
_journal_page_first 2361
_journal_page_last 2363
_journal_paper_doi 10.1021/ic900219b
_journal_volume 48
_journal_year 2009
_chemical_compound_source 'chemical synthesis'
_chemical_formula_moiety 'C40 H45 Cl Fe N2 O'
_chemical_formula_sum 'C40 H45 Cl Fe N2 O'
_chemical_formula_weight 661.08
_chemical_name_common PyacFeCl(THF)
_chemical_name_systematic '(1,5,9-trimesityldipyrromethenato)iron(II) chloride tetrahydrofuran adduct)'
_space_group_IT_number 14
_symmetry_cell_setting monoclinic
_symmetry_Int_Tables_number 14
_symmetry_space_group_name_Hall '-P 2ybc'
_symmetry_space_group_name_H-M 'P 1 21/c 1'
_atom_sites_solution_hydrogens geom
_atom_sites_solution_primary direct
_atom_sites_solution_secondary difmap
_audit_creation_method SHELXL-97
_cell_angle_alpha 90.00
_cell_angle_beta 96.779(7)
_cell_angle_gamma 90.00
_cell_formula_units_Z 4
_cell_length_a 8.0636(15)
_cell_length_b 26.792(4)
_cell_length_c 16.566(3)
_cell_measurement_reflns_used 1701
_cell_measurement_temperature 193(2)
_cell_measurement_theta_max 21.71
_cell_measurement_theta_min 2.48
_cell_volume 3553.9(11)
_computing_cell_refinement 'Bruker SMART'
_computing_data_collection 'Bruker SMART'
_computing_data_reduction 'Bruker SAINT'
_computing_molecular_graphics 'Bruker SHELXTL'
_computing_publication_material 'Bruker SHELXTL'
_computing_structure_refinement 'SHELXL-97 (Sheldrick, 1997)'
_computing_structure_solution 'SHELXS-97 (Sheldrick, 1990)'
_diffrn_ambient_temperature 193(2)
_diffrn_measured_fraction_theta_full 0.999
_diffrn_measured_fraction_theta_max 0.999
_diffrn_measurement_device_type 'CCD area detector'
_diffrn_measurement_method 'phi and omega scans'
_diffrn_radiation_monochromator graphite
_diffrn_radiation_probe x-ray
_diffrn_radiation_type MoK\a
_diffrn_radiation_wavelength 0.71073
_diffrn_reflns_av_R_equivalents 0.0684
_diffrn_reflns_av_sigmaI/netI 0.1157
_diffrn_reflns_limit_h_max 9
_diffrn_reflns_limit_h_min -8
_diffrn_reflns_limit_k_max 26
_diffrn_reflns_limit_k_min -31
_diffrn_reflns_limit_l_max 15
_diffrn_reflns_limit_l_min -19
_diffrn_reflns_number 13433
_diffrn_reflns_theta_full 25.00
_diffrn_reflns_theta_max 25.00
_diffrn_reflns_theta_min 1.96
_diffrn_source 'fine-focus sealed tube'
_exptl_absorpt_coefficient_mu 0.532
_exptl_absorpt_correction_T_max 0.9868
_exptl_absorpt_correction_T_min 0.7675
_exptl_absorpt_correction_type multi-scan
_exptl_absorpt_process_details 'SADABS (Bruker AXS, 2004)'
_exptl_crystal_colour 'translucent light red'
_exptl_crystal_density_diffrn 1.236
_exptl_crystal_density_method 'not measured'
_exptl_crystal_description needle
_exptl_crystal_F_000 1400
_exptl_crystal_recrystallization_method 'diethyl ether'
_exptl_crystal_size_max 0.52
_exptl_crystal_size_mid 0.20
_exptl_crystal_size_min 0.03
_refine_diff_density_max 0.377
_refine_diff_density_min -0.445
_refine_diff_density_rms 0.072
_refine_ls_extinction_method none
_refine_ls_goodness_of_fit_ref 1.000
_refine_ls_hydrogen_treatment constr
_refine_ls_matrix_type full
_refine_ls_number_parameters 415
_refine_ls_number_reflns 6253
_refine_ls_number_restraints 0
_refine_ls_restrained_S_all 1.000
_refine_ls_R_factor_all 0.1352
_refine_ls_R_factor_gt 0.0581
_refine_ls_shift/su_max 0.000
_refine_ls_shift/su_mean 0.000
_refine_ls_structure_factor_coef Fsqd
_refine_ls_weighting_details 'calc w=1/[\s^2^(Fo^2^)+(0.0622P)^2^+0.0000P] where P=(Fo^2^+2Fc^2^)/3'
_refine_ls_weighting_scheme calc
_refine_ls_wR_factor_gt 0.1211
_refine_ls_wR_factor_ref 0.1484
_reflns_number_gt 3413
_reflns_number_total 6253
_reflns_threshold_expression >2sigma(I)
_cod_data_source_file ic900219b_si_002_1.cif
_cod_data_source_block erk012
_cod_original_cell_volume 3553.8(11)
_cod_original_sg_symbol_H-M 'P 21/c'
_cod_database_code 4301752

loop_
_symmetry_equiv_pos_as_xyz
'x, y, z'
'-x, y+1/2, -z+1/2'
'-x, -y, -z'
'x, -y-1/2, z-1/2'

loop_
_atom_site_label
_atom_site_type_symbol
_atom_site_fract_x
_atom_site_fract_y
_atom_site_fract_z
_atom_site_U_iso_or_equiv
_atom_site_adp_type
_atom_site_occupancy
_atom_site_symmetry_multiplicity
_atom_site_calc_flag
_atom_site_refinement_flags
_atom_site_disorder_assembly
_atom_site_disorder_group
Fe1 Fe 0.38747(7) 0.41965(2) 0.78867(4) 0.0288(2) Uani 1 1 d . . .
Cl1 Cl 0.18707(15) 0.42622(5) 0.87286(8) 0.0536(4) Uani 1 1 d . . .
O1T O 0.5985(4) 0.43397(12) 0.86452(18) 0.0410(8) Uani 1 1 d . . .
C1T C 0.6048(7) 0.4276(2) 0.9517(3) 0.0556(15) Uani 1 1 d . . .
H1T1 H 0.6015 0.3917 0.9659 0.067 Uiso 1 1 calc R . .
H1T2 H 0.5094 0.4446 0.9723 0.067 Uiso 1 1 calc R . .
C2T C 0.7677(7) 0.4507(2) 0.9874(3) 0.0630(17) Uani 1 1 d . . .
H2T1 H 0.7544 0.4689 1.0382 0.076 Uiso 1 1 calc R . .
H2T2 H 0.8554 0.4249 0.9989 0.076 Uiso 1 1 calc R . .
C3T C 0.8090(6) 0.4854(2) 0.9229(3) 0.0562(16) Uani 1 1 d . . .
H3T1 H 0.9304 0.4922 0.9274 0.067 Uiso 1 1 calc R . .
H3T2 H 0.7479 0.5173 0.9246 0.067 Uiso 1 1 calc R . .
C4T C 0.7509(6) 0.45626(19) 0.8470(3) 0.0462(14) Uani 1 1 d . . .
H4T1 H 0.7317 0.4786 0.7992 0.055 Uiso 1 1 calc R . .
H4T2 H 0.8337 0.4305 0.8364 0.055 Uiso 1 1 calc R . .
N1 N 0.3388(4) 0.45710(12) 0.6817(2) 0.0277(9) Uani 1 1 d . . .
N2 N 0.3982(4) 0.35360(13) 0.7310(2) 0.0273(9) Uani 1 1 d . . .
C1 C 0.3343(5) 0.50624(16) 0.6664(3) 0.0281(10) Uani 1 1 d . . .
C2 C 0.2421(6) 0.51574(17) 0.5896(3) 0.0371(12) Uani 1 1 d . . .
H2 H 0.2197 0.5476 0.5655 0.045 Uiso 1 1 calc R . .
C3 C 0.1916(5) 0.47094(16) 0.5568(3) 0.0324(11) Uani 1 1 d . . .
H3 H 0.1277 0.4656 0.5056 0.039 Uiso 1 1 calc R . .
C4 C 0.2523(5) 0.43363(15) 0.6135(2) 0.0258(10) Uani 1 1 d . . .
C5 C 0.2398(5) 0.38183(16) 0.6018(3) 0.0250(10) Uani 1 1 d . . .
C6 C 0.3084(5) 0.34490(16) 0.6545(3) 0.0282(11) Uani 1 1 d . . .
C7 C 0.3042(6) 0.29322(17) 0.6407(3) 0.0385(12) Uani 1 1 d . . .
H7 H 0.2498 0.2769 0.5939 0.046 Uiso 1 1 calc R . .
C8 C 0.3923(6) 0.27036(17) 0.7064(3) 0.0419(13) Uani 1 1 d . . .
H8 H 0.4118 0.2356 0.7136 0.050 Uiso 1 1 calc R . .
C9 C 0.4482(5) 0.30878(16) 0.7614(3) 0.0294(11) Uani 1 1 d . . .
C11 C 0.4264(5) 0.54214(15) 0.7224(3) 0.0279(11) Uani 1 1 d . . .
C12 C 0.3464(5) 0.56752(16) 0.7809(3) 0.0307(11) Uani 1 1 d . . .
C13 C 0.4410(6) 0.59951(16) 0.8336(3) 0.0350(12) Uani 1 1 d . . .
H13 H 0.3872 0.6169 0.8732 0.042 Uiso 1 1 calc R . .
C14 C 0.6085(6) 0.60724(16) 0.8312(3) 0.0359(12) Uani 1 1 d . . .
C15 C 0.6833(6) 0.58296(17) 0.7710(3) 0.0368(11) Uani 1 1 d . . .
H15 H 0.7985 0.5885 0.7673 0.044 Uiso 1 1 calc R . .
C16 C 0.5952(6) 0.55074(16) 0.7157(3) 0.0341(11) Uani 1 1 d . . .
C17 C 0.1622(5) 0.56041(18) 0.7849(3) 0.0435(13) Uani 1 1 d . . .
H17A H 0.1005 0.5678 0.7317 0.065 Uiso 1 1 calc R . .
H17B H 0.1255 0.5830 0.8258 0.065 Uiso 1 1 calc R . .
H17C H 0.1410 0.5258 0.7998 0.065 Uiso 1 1 calc R . .
C18 C 0.7114(6) 0.63959(18) 0.8935(3) 0.0528(15) Uani 1 1 d . . .
H18A H 0.6378 0.6629 0.9177 0.079 Uiso 1 1 calc R . .
H18B H 0.7938 0.6584 0.8668 0.079 Uiso 1 1 calc R . .
H18C H 0.7692 0.6184 0.9361 0.079 Uiso 1 1 calc R . .
C19 C 0.6817(6) 0.52513(19) 0.6513(3) 0.0516(15) Uani 1 1 d . . .
H19A H 0.6876 0.4892 0.6623 0.077 Uiso 1 1 calc R . .
H19B H 0.7949 0.5385 0.6520 0.077 Uiso 1 1 calc R . .
H19C H 0.6188 0.5310 0.5979 0.077 Uiso 1 1 calc R . .
C21 C 0.1476(5) 0.36508(15) 0.5223(3) 0.0276(10) Uani 1 1 d . . .
C22 C -0.0270(5) 0.36010(16) 0.5146(3) 0.0329(11) Uani 1 1 d . . .
C23 C -0.1086(6) 0.34302(17) 0.4416(3) 0.0405(13) Uani 1 1 d . . .
H23 H -0.2261 0.3383 0.4369 0.049 Uiso 1 1 calc R . .
C24 C -0.0257(7) 0.33269(16) 0.3754(3) 0.0413(13) Uani 1 1 d . . .
C25 C 0.1455(6) 0.33921(16) 0.3842(3) 0.0398(12) Uani 1 1 d . . .
H25 H 0.2046 0.3328 0.3389 0.048 Uiso 1 1 calc R . .
C26 C 0.2336(5) 0.35473(16) 0.4562(3) 0.0311(11) Uani 1 1 d . . .
C27 C -0.1205(6) 0.3715(2) 0.5852(3) 0.0549(15) Uani 1 1 d . . .
H27A H -0.1341 0.4077 0.5897 0.082 Uiso 1 1 calc R . .
H27B H -0.0580 0.3586 0.6352 0.082 Uiso 1 1 calc R . .
H27C H -0.2306 0.3556 0.5768 0.082 Uiso 1 1 calc R . .
C28 C -0.1219(8) 0.31360(19) 0.2970(3) 0.0660(18) Uani 1 1 d . . .
H28A H -0.1866 0.2840 0.3087 0.099 Uiso 1 1 calc R . .
H28B H -0.0432 0.3047 0.2585 0.099 Uiso 1 1 calc R . .
H28C H -0.1978 0.3397 0.2733 0.099 Uiso 1 1 calc R . .
C29 C 0.4212(6) 0.3597(2) 0.4619(3) 0.0516(14) Uani 1 1 d . . .
H29A H 0.4574 0.3885 0.4961 0.077 Uiso 1 1 calc R . .
H29B H 0.4542 0.3646 0.4073 0.077 Uiso 1 1 calc R . .
H29C H 0.4737 0.3294 0.4858 0.077 Uiso 1 1 calc R . .
C31 C 0.5483(5) 0.30315(15) 0.8417(3) 0.0276(10) Uani 1 1 d . . .
C32 C 0.4719(5) 0.28891(15) 0.9102(3) 0.0276(10) Uani 1 1 d . . .
C33 C 0.5704(5) 0.28128(15) 0.9825(3) 0.0328(11) Uani 1 1 d . . .
H33 H 0.5185 0.2709 1.0283 0.039 Uiso 1 1 calc R . .
C34 C 0.7415(6) 0.28802(16) 0.9919(3) 0.0351(12) Uani 1 1 d . . .
C35 C 0.8145(6) 0.30286(17) 0.9248(3) 0.0374(12) Uani 1 1 d . . .
H35 H 0.9319 0.3079 0.9300 0.045 Uiso 1 1 calc R . .
C36 C 0.7222(5) 0.31068(16) 0.8498(3) 0.0315(11) Uani 1 1 d . . .
C37 C 0.2829(5) 0.28470(18) 0.9049(3) 0.0425(13) Uani 1 1 d . . .
H37A H 0.2525 0.2679 0.9536 0.064 Uiso 1 1 calc R . .
H37B H 0.2409 0.2653 0.8565 0.064 Uiso 1 1 calc R . .
H37C H 0.2335 0.3182 0.9011 0.064 Uiso 1 1 calc R . .
C38 C 0.8453(6) 0.2789(2) 1.0727(3) 0.0551(15) Uani 1 1 d . . .
H38A H 0.9126 0.2487 1.0691 0.083 Uiso 1 1 calc R . .
H38B H 0.7715 0.2746 1.1151 0.083 Uiso 1 1 calc R . .
H38C H 0.9192 0.3075 1.0861 0.083 Uiso 1 1 calc R . .
C39 C 0.8076(6) 0.32542(18) 0.7766(3) 0.0442(13) Uani 1 1 d . . .
H39A H 0.9269 0.3308 0.7935 0.066 Uiso 1 1 calc R . .
H39B H 0.7577 0.3563 0.7531 0.066 Uiso 1 1 calc R . .
H39C H 0.7934 0.2987 0.7359 0.066 Uiso 1 1 calc R . .

loop_
_atom_site_aniso_label
_atom_site_aniso_U_11
_atom_site_aniso_U_22
_atom_site_aniso_U_33
_atom_site_aniso_U_23
_atom_site_aniso_U_13
_atom_site_aniso_U_12
Fe1 0.0296(4) 0.0283(4) 0.0268(4) -0.0025(3) -0.0037(3) 0.0016(3)
Cl1 0.0385(7) 0.0649(9) 0.0598(9) -0.0015(7) 0.0157(6) 0.0066(6)
O1T 0.0341(19) 0.057(2) 0.029(2) -0.0010(16) -0.0065(14) -0.0110(16)
C1T 0.063(4) 0.069(4) 0.031(3) -0.004(3) -0.008(3) -0.013(3)
C2T 0.062(4) 0.078(4) 0.042(4) -0.004(3) -0.020(3) -0.025(3)
C3T 0.044(3) 0.054(4) 0.067(4) -0.012(3) -0.006(3) -0.012(3)
C4T 0.037(3) 0.061(4) 0.041(3) -0.005(3) 0.007(2) -0.007(3)
N1 0.028(2) 0.025(2) 0.029(2) -0.0028(17) -0.0019(16) -0.0025(16)
N2 0.025(2) 0.028(2) 0.026(2) -0.0015(17) -0.0053(16) -0.0005(16)
C1 0.033(3) 0.024(3) 0.027(3) 0.000(2) 0.003(2) 0.001(2)
C2 0.049(3) 0.028(3) 0.032(3) 0.004(2) -0.003(2) 0.008(2)
C3 0.032(3) 0.034(3) 0.029(3) -0.001(2) -0.007(2) 0.004(2)
C4 0.025(2) 0.030(3) 0.021(2) -0.001(2) -0.0044(18) 0.0036(19)
C5 0.019(2) 0.027(3) 0.028(3) 0.001(2) 0.0004(18) 0.0005(19)
C6 0.032(3) 0.027(3) 0.024(3) -0.006(2) -0.003(2) 0.002(2)
C7 0.051(3) 0.031(3) 0.029(3) -0.004(2) -0.012(2) -0.004(2)
C8 0.062(3) 0.021(3) 0.038(3) -0.002(2) -0.013(3) 0.001(2)
C9 0.032(3) 0.023(3) 0.032(3) -0.001(2) 0.001(2) 0.002(2)
C11 0.029(3) 0.022(2) 0.032(3) 0.002(2) -0.001(2) -0.0005(19)
C12 0.028(3) 0.029(3) 0.034(3) 0.006(2) -0.002(2) 0.0011(19)
C13 0.037(3) 0.032(3) 0.036(3) -0.004(2) 0.004(2) 0.005(2)
C14 0.038(3) 0.030(3) 0.038(3) -0.002(2) -0.002(2) -0.003(2)
C15 0.031(3) 0.036(3) 0.043(3) 0.000(3) 0.004(2) -0.007(2)
C16 0.037(3) 0.029(3) 0.037(3) 0.001(2) 0.004(2) 0.002(2)
C17 0.035(3) 0.043(3) 0.053(4) -0.009(3) 0.007(2) 0.003(2)
C18 0.049(3) 0.043(3) 0.063(4) -0.016(3) -0.007(3) -0.008(3)
C19 0.042(3) 0.059(4) 0.056(4) -0.013(3) 0.018(3) -0.001(3)
C21 0.028(3) 0.023(3) 0.029(3) 0.005(2) -0.007(2) -0.0033(19)
C22 0.029(3) 0.039(3) 0.029(3) 0.007(2) -0.002(2) -0.004(2)
C23 0.031(3) 0.042(3) 0.045(3) 0.002(3) -0.012(2) -0.013(2)
C24 0.060(4) 0.027(3) 0.033(3) 0.005(2) -0.011(3) -0.004(2)
C25 0.063(4) 0.028(3) 0.030(3) -0.005(2) 0.011(2) 0.004(2)
C26 0.039(3) 0.026(3) 0.028(3) -0.003(2) 0.001(2) 0.003(2)
C27 0.033(3) 0.087(4) 0.044(4) 0.005(3) 0.006(2) -0.007(3)
C28 0.104(5) 0.045(3) 0.039(4) -0.001(3) -0.030(3) -0.013(3)
C29 0.038(3) 0.064(4) 0.053(4) -0.001(3) 0.006(2) 0.010(3)
C31 0.028(3) 0.021(2) 0.032(3) -0.003(2) -0.005(2) 0.0049(19)
C32 0.027(3) 0.021(2) 0.034(3) 0.000(2) 0.001(2) -0.0017(19)
C33 0.037(3) 0.031(3) 0.030(3) 0.004(2) 0.004(2) 0.000(2)
C34 0.039(3) 0.033(3) 0.031(3) 0.003(2) -0.005(2) 0.008(2)
C35 0.025(3) 0.048(3) 0.038(3) 0.001(2) -0.004(2) 0.008(2)
C36 0.035(3) 0.032(3) 0.028(3) 0.000(2) 0.003(2) 0.006(2)
C37 0.030(3) 0.044(3) 0.052(4) 0.003(3) 0.001(2) -0.006(2)
C38 0.054(3) 0.075(4) 0.033(3) 0.008(3) -0.007(3) 0.010(3)
C39 0.039(3) 0.050(3) 0.046(3) 0.004(3) 0.015(2) 0.007(2)

loop_
_atom_type_symbol
_atom_type_description
_atom_type_scat_dispersion_real
_atom_type_scat_dispersion_imag
_atom_type_scat_source
C C 0.0033 0.0016 'International Tables Vol C Tables 4.2.6.8 and 6.1.1.4'
H H 0.0000 0.0000 'International Tables Vol C Tables 4.2.6.8 and 6.1.1.4'
N N 0.0061 0.0033 'International Tables Vol C Tables 4.2.6.8 and 6.1.1.4'
O O 0.0106 0.0060 'International Tables Vol C Tables 4.2.6.8 and 6.1.1.4'
Cl Cl 0.1484 0.1585 'International Tables Vol C Tables 4.2.6.8 and 6.1.1.4'
Fe Fe 0.3463 0.8444 'International Tables Vol C Tables 4.2.6.8 and 6.1.1.4'

loop_
_geom_angle_atom_site_label_1
_geom_angle_atom_site_label_2
_geom_angle_atom_site_label_3
_geom_angle
_geom_angle_site_symmetry_1
_geom_angle_site_symmetry_3
_geom_angle_publ_flag
N2 Fe1 O1T 112.30(13) . . ?
N2 Fe1 N1 92.01(14) . . ?
O1T Fe1 N1 120.52(13) . . ?
N2 Fe1 Cl1 115.69(11) . . ?
O1T Fe1 Cl1 102.19(10) . . ?
N1 Fe1 Cl1 114.85(10) . . ?
C4T O1T C1T 108.8(3) . . ?
C4T O1T Fe1 129.2(3) . . ?
C1T O1T Fe1 121.6(3) . . ?
O1T C1T C2T 105.6(4) . . ?
O1T C1T H1T1 110.6 . . ?
C2T C1T H1T1 110.6 . . ?
O1T C1T H1T2 110.6 . . ?
C2T C1T H1T2 110.6 . . ?
H1T1 C1T H1T2 108.8 . . ?
C3T C2T C1T 103.5(4) . . ?
C3T C2T H2T1 111.1 . . ?
C1T C2T H2T1 111.1 . . ?
C3T C2T H2T2 111.1 . . ?
C1T C2T H2T2 111.1 . . ?
H2T1 C2T H2T2 109.0 . . ?
C2T C3T C4T 101.7(4) . . ?
C2T C3T H3T1 111.4 . . ?
C4T C3T H3T1 111.4 . . ?
C2T C3T H3T2 111.4 . . ?
C4T C3T H3T2 111.4 . . ?
H3T1 C3T H3T2 109.3 . . ?
O1T C4T C3T 103.7(4) . . ?
O1T C4T H4T1 111.0 . . ?
C3T C4T H4T1 111.0 . . ?
O1T C4T H4T2 111.0 . . ?
C3T C4T H4T2 111.0 . . ?
H4T1 C4T H4T2 109.0 . . ?
C1 N1 C4 106.7(3) . . ?
C1 N1 Fe1 130.4(3) . . ?
C4 N1 Fe1 120.4(3) . . ?
C9 N2 C6 106.9(3) . . ?
C9 N2 Fe1 129.3(3) . . ?
C6 N2 Fe1 121.8(3) . . ?
N1 C1 C2 110.2(4) . . ?
N1 C1 C11 121.4(4) . . ?
C2 C1 C11 128.3(4) . . ?
C3 C2 C1 107.5(4) . . ?
C3 C2 H2 126.3 . . ?
C1 C2 H2 126.3 . . ?
C2 C3 C4 107.1(4) . . ?
C2 C3 H3 126.4 . . ?
C4 C3 H3 126.4 . . ?
C5 C4 N1 125.1(4) . . ?
C5 C4 C3 126.3(4) . . ?
N1 C4 C3 108.5(4) . . ?
C6 C5 C4 126.9(4) . . ?
C6 C5 C21 117.2(4) . . ?
C4 C5 C21 115.9(4) . . ?
C5 C6 C7 126.8(4) . . ?
C5 C6 N2 125.0(4) . . ?
C7 C6 N2 108.1(4) . . ?
C8 C7 C6 108.1(4) . . ?
C8 C7 H7 126.0 . . ?
C6 C7 H7 126.0 . . ?
C7 C8 C9 106.4(4) . . ?
C7 C8 H8 126.8 . . ?
C9 C8 H8 126.8 . . ?
N2 C9 C8 110.5(4) . . ?
N2 C9 C31 122.3(4) . . ?
C8 C9 C31 127.2(4) . . ?
C16 C11 C12 120.4(4) . . ?
C16 C11 C1 118.7(4) . . ?
C12 C11 C1 120.9(4) . . ?
C13 C12 C11 118.2(4) . . ?
C13 C12 C17 121.4(4) . . ?
C11 C12 C17 120.4(4) . . ?
C14 C13 C12 123.1(4) . . ?
C14 C13 H13 118.5 . . ?
C12 C13 H13 118.5 . . ?
C13 C14 C15 117.6(4) . . ?
C13 C14 C18 121.9(4) . . ?
C15 C14 C18 120.5(4) . . ?
C14 C15 C16 122.2(4) . . ?
C14 C15 H15 118.9 . . ?
C16 C15 H15 118.9 . . ?
C15 C16 C11 118.5(4) . . ?
C15 C16 C19 120.4(4) . . ?
C11 C16 C19 121.2(4) . . ?
C12 C17 H17A 109.5 . . ?
C12 C17 H17B 109.5 . . ?
H17A C17 H17B 109.5 . . ?
C12 C17 H17C 109.5 . . ?
H17A C17 H17C 109.5 . . ?
H17B C17 H17C 109.5 . . ?
C14 C18 H18A 109.5 . . ?
C14 C18 H18B 109.5 . . ?
H18A C18 H18B 109.5 . . ?
C14 C18 H18C 109.5 . . ?
H18A C18 H18C 109.5 . . ?
H18B C18 H18C 109.5 . . ?
C16 C19 H19A 109.5 . . ?
C16 C19 H19B 109.5 . . ?
H19A C19 H19B 109.5 . . ?
C16 C19 H19C 109.5 . . ?
H19A C19 H19C 109.5 . . ?
H19B C19 H19C 109.5 . . ?
C26 C21 C22 119.8(4) . . ?
C26 C21 C5 120.6(4) . . ?
C22 C21 C5 119.6(4) . . ?
C23 C22 C21 118.6(4) . . ?
C23 C22 C27 121.2(4) . . ?
C21 C22 C27 120.2(4) . . ?
C24 C23 C22 122.4(5) . . ?
C24 C23 H23 118.8 . . ?
C22 C23 H23 118.8 . . ?
C23 C24 C25 117.6(4) . . ?
C23 C24 C28 120.0(5) . . ?
C25 C24 C28 122.3(5) . . ?
C26 C25 C24 122.3(5) . . ?
C26 C25 H25 118.8 . . ?
C24 C25 H25 118.8 . . ?
C25 C26 C21 119.2(4) . . ?
C25 C26 C29 119.4(4) . . ?
C21 C26 C29 121.4(4) . . ?
C22 C27 H27A 109.5 . . ?
C22 C27 H27B 109.5 . . ?
H27A C27 H27B 109.5 . . ?
C22 C27 H27C 109.5 . . ?
H27A C27 H27C 109.5 . . ?
H27B C27 H27C 109.5 . . ?
C24 C28 H28A 109.5 . . ?
C24 C28 H28B 109.5 . . ?
H28A C28 H28B 109.5 . . ?
C24 C28 H28C 109.5 . . ?
H28A C28 H28C 109.5 . . ?
H28B C28 H28C 109.5 . . ?
C26 C29 H29A 109.5 . . ?
C26 C29 H29B 109.5 . . ?
H29A C29 H29B 109.5 . . ?
C26 C29 H29C 109.5 . . ?
H29A C29 H29C 109.5 . . ?
H29B C29 H29C 109.5 . . ?
C32 C31 C36 119.3(4) . . ?
C32 C31 C9 120.5(4) . . ?
C36 C31 C9 120.1(4) . . ?
C33 C32 C31 118.8(4) . . ?
C33 C32 C37 120.8(4) . . ?
C31 C32 C37 120.4(4) . . ?
C32 C33 C34 123.1(4) . . ?
C32 C33 H33 118.4 . . ?
C34 C33 H33 118.4 . . ?
C35 C34 C33 117.6(4) . . ?
C35 C34 C38 121.1(5) . . ?
C33 C34 C38 121.4(4) . . ?
C34 C35 C36 122.1(4) . . ?
C34 C35 H35 118.9 . . ?
C36 C35 H35 118.9 . . ?
C35 C36 C31 119.1(4) . . ?
C35 C36 C39 120.6(4) . . ?
C31 C36 C39 120.2(4) . . ?
C32 C37 H37A 109.5 . . ?
C32 C37 H37B 109.5 . . ?
H37A C37 H37B 109.5 . . ?
C32 C37 H37C 109.5 . . ?
H37A C37 H37C 109.5 . . ?
H37B C37 H37C 109.5 . . ?
C34 C38 H38A 109.5 . . ?
C34 C38 H38B 109.5 . . ?
H38A C38 H38B 109.5 . . ?
C34 C38 H38C 109.5 . . ?
H38A C38 H38C 109.5 . . ?
H38B C38 H38C 109.5 . . ?
C36 C39 H39A 109.5 . . ?
C36 C39 H39B 109.5 . . ?
H39A C39 H39B 109.5 . . ?
C36 C39 H39C 109.5 . . ?
H39A C39 H39C 109.5 . . ?
H39B C39 H39C 109.5 . . ?

loop_
_geom_bond_atom_site_label_1
_geom_bond_atom_site_label_2
_geom_bond_distance
_geom_bond_site_symmetry_2
_geom_bond_publ_flag
Fe1 N2 2.017(3) . ?
Fe1 O1T 2.029(3) . ?
Fe1 N1 2.034(4) . ?
Fe1 Cl1 2.2627(14) . ?
O1T C4T 1.427(5) . ?
O1T C1T 1.449(5) . ?
C1T C2T 1.508(6) . ?
C1T H1T1 0.9900 . ?
C1T H1T2 0.9900 . ?
C2T C3T 1.483(7) . ?
C2T H2T1 0.9900 . ?
C2T H2T2 0.9900 . ?
C3T C4T 1.506(6) . ?
C3T H3T1 0.9900 . ?
C3T H3T2 0.9900 . ?
C4T H4T1 0.9900 . ?
C4T H4T2 0.9900 . ?
N1 C1 1.341(5) . ?
N1 C4 1.405(5) . ?
N2 C9 1.345(5) . ?
N2 C6 1.403(5) . ?
C1 C2 1.418(6) . ?
C1 C11 1.475(6) . ?
C2 C3 1.360(6) . ?
C2 H2 0.9500 . ?
C3 C4 1.418(6) . ?
C3 H3 0.9500 . ?
C4 C5 1.403(6) . ?
C5 C6 1.390(6) . ?
C5 C21 1.503(6) . ?
C6 C7 1.403(6) . ?
C7 C8 1.373(6) . ?
C7 H7 0.9500 . ?
C8 C9 1.413(6) . ?
C8 H8 0.9500 . ?
C9 C31 1.480(6) . ?
C11 C16 1.398(6) . ?
C11 C12 1.401(6) . ?
C12 C13 1.386(6) . ?
C12 C17 1.507(6) . ?
C13 C14 1.371(6) . ?
C13 H13 0.9500 . ?
C14 C15 1.388(6) . ?
C14 C18 1.517(6) . ?
C15 C16 1.391(6) . ?
C15 H15 0.9500 . ?
C16 C19 1.507(6) . ?
C17 H17A 0.9800 . ?
C17 H17B 0.9800 . ?
C17 H17C 0.9800 . ?
C18 H18A 0.9800 . ?
C18 H18B 0.9800 . ?
C18 H18C 0.9800 . ?
C19 H19A 0.9800 . ?
C19 H19B 0.9800 . ?
C19 H19C 0.9800 . ?
C21 C26 1.392(6) . ?
C21 C22 1.405(6) . ?
C22 C23 1.386(6) . ?
C22 C27 1.495(6) . ?
C23 C24 1.378(7) . ?
C23 H23 0.9500 . ?
C24 C25 1.382(6) . ?
C24 C28 1.520(6) . ?
C25 C26 1.378(6) . ?
C25 H25 0.9500 . ?
C26 C29 1.511(6) . ?
C27 H27A 0.9800 . ?
C27 H27B 0.9800 . ?
C27 H27C 0.9800 . ?
C28 H28A 0.9800 . ?
C28 H28B 0.9800 . ?
C28 H28C 0.9800 . ?
C29 H29A 0.9800 . ?
C29 H29B 0.9800 . ?
C29 H29C 0.9800 . ?
C31 C32 1.406(6) . ?
C31 C36 1.407(6) . ?
C32 C33 1.373(6) . ?
C32 C37 1.520(6) . ?
C33 C34 1.382(6) . ?
C33 H33 0.9500 . ?
C34 C35 1.377(6) . ?
C34 C38 1.512(6) . ?
C35 C36 1.387(6) . ?
C35 H35 0.9500 . ?
C36 C39 1.516(6) . ?
C37 H37A 0.9800 . ?
C37 H37B 0.9800 . ?
C37 H37C 0.9800 . ?
C38 H38A 0.9800 . ?
C38 H38B 0.9800 . ?
C38 H38C 0.9800 . ?
C39 H39A 0.9800 . ?
C39 H39B 0.9800 . ?
C39 H39C 0.9800 . ?
